data_7156968
loop_
_publ_author_name
'Sivamuthuraman, Koilpitchai'
'Kesavan, Venkitasamy'

_publ_section_title
;
 Catalytic enantioselective Michael addition of 2-substituted
 benzofuran-3-ones to 2-enoyl pyridines.
;
_journal_issue 30
_journal_name_full 'Organic &amp; biomolecular chemistry'
_journal_page_first 7166
_journal_page_last 7171
_journal_paper_doi 10.1039/c9ob01069f
_journal_volume 17
_journal_year 2019
_chemical_absolute_configuration unk
_chemical_formula_moiety 'C25 H21 N O6'
_chemical_formula_sum 'C25 H21 N O6'
_chemical_formula_weight 431.43
_space_group_crystal_system triclinic
_space_group_IT_number 1
_space_group_name_Hall 'P 1'
_space_group_name_H-M_alt 'P 1'
_symmetry_space_group_name_Hall 'P 1'
_symmetry_space_group_name_H-M 'P 1'
_atom_sites_solution_hydrogens geom
_audit_creation_method SHELXL-2014/7
_audit_update_record
;
2018-10-16 deposited with the CCDC.    2019-07-10 downloaded from the CCDC.
;
_cell_angle_alpha 100.671(2)
_cell_angle_beta 93.538(2)
_cell_angle_gamma 93.953(2)
_cell_formula_units_Z 2
_cell_length_a 9.2333(3)
_cell_length_b 11.1033(4)
_cell_length_c 11.1547(3)
_cell_measurement_reflns_used 9440
_cell_measurement_temperature 293(2)
_cell_measurement_theta_max 25.51
_cell_measurement_theta_min 2.21
_cell_volume 1117.89(6)
_computing_cell_refinement 'APEX2/SAINT (Bruker, 2004)'
_computing_data_collection 'APEX2 (Bruker, 2004)'
_computing_data_reduction 'SAINT/XPREP (Bruker, 2004)'
_computing_molecular_graphics 'ORTEP3 (Farrugia, 1997) and Mercury (Bruno et al., 2002)'
_computing_publication_material 'SHELXL-2014/7 (Sheldrick, 2014)'
_computing_structure_refinement 'SHELXL-2014/7 (Sheldrick, 2014)'
_computing_structure_solution 'SIR92 (Altornare et al., 1993)'
_diffrn_ambient_temperature 293(2)
_diffrn_measured_fraction_theta_full 0.999
_diffrn_measured_fraction_theta_max 0.999
_diffrn_measurement_device_type 'Bruker axs kappa apex2 CCD Diffractometer'
_diffrn_measurement_method '\w and \f scan'
_diffrn_radiation_monochromator graphite
_diffrn_radiation_source 'fine-focus sealed tube'
_diffrn_radiation_type MoK\a
_diffrn_radiation_wavelength 0.71073
_diffrn_reflns_av_R_equivalents 0.0254
_diffrn_reflns_av_unetI/netI 0.0356
_diffrn_reflns_Laue_measured_fraction_full 0.999
_diffrn_reflns_Laue_measured_fraction_max 0.999
_diffrn_reflns_limit_h_max 10
_diffrn_reflns_limit_h_min -10
_diffrn_reflns_limit_k_max 13
_diffrn_reflns_limit_k_min -13
_diffrn_reflns_limit_l_max 13
_diffrn_reflns_limit_l_min -13
_diffrn_reflns_number 21852
_diffrn_reflns_point_group_measured_fraction_full 0.998
_diffrn_reflns_point_group_measured_fraction_max 0.998
_diffrn_reflns_theta_full 24.998
_diffrn_reflns_theta_max 24.998
_diffrn_reflns_theta_min 2.217
_exptl_absorpt_coefficient_mu 0.092
_exptl_absorpt_correction_T_max 0.995
_exptl_absorpt_correction_T_min 0.953
_exptl_absorpt_correction_type multi-scan
_exptl_absorpt_process_details 'SADABS (bruker, 2004)'
_exptl_crystal_colour colourless
_exptl_crystal_density_diffrn 1.282
_exptl_crystal_description block
_exptl_crystal_F_000 452
_exptl_crystal_size_max 0.350
_exptl_crystal_size_mid 0.250
_exptl_crystal_size_min 0.200
_refine_diff_density_max 0.147
_refine_diff_density_min -0.142
_refine_diff_density_rms 0.030
_refine_ls_abs_structure_details
;
 Flack x determined using 2295 quotients [(I+)-(I-)]/[(I+)+(I-)]
 (Parsons, Flack and Wagner, Acta Cryst. B69 (2013) 249-259).
;
_refine_ls_abs_structure_Flack -0.4(3)
_refine_ls_extinction_coef 0.011(2)
_refine_ls_extinction_expression Fc^*^=kFc[1+0.001xFc^2^\l^3^/sin(2\q)]^-1/4^
_refine_ls_extinction_method 'SHELXL-2014/7 (Sheldrick 2014'
_refine_ls_goodness_of_fit_ref 0.982
_refine_ls_hydrogen_treatment constr
_refine_ls_matrix_type full
_refine_ls_number_parameters 633
_refine_ls_number_reflns 7849
_refine_ls_number_restraints 110
_refine_ls_restrained_S_all 0.986
_refine_ls_R_factor_all 0.0701
_refine_ls_R_factor_gt 0.0387
_refine_ls_shift/su_max 0.000
_refine_ls_shift/su_mean 0.000
_refine_ls_structure_factor_coef Fsqd
_refine_ls_weighting_details 'w=1/[\s^2^(Fo^2^)+(0.0563P)^2^+0.1379P] where P=(Fo^2^+2Fc^2^)/3'
_refine_ls_weighting_scheme calc
_refine_ls_wR_factor_gt 0.0916
_refine_ls_wR_factor_ref 0.1099
_reflns_Friedel_coverage 0.996
_reflns_Friedel_fraction_full 0.996
_reflns_Friedel_fraction_max 0.996
_reflns_number_gt 5587
_reflns_number_total 7849
_reflns_threshold_expression 'I > 2\s(I)'
_cod_data_source_file c9ob01069f2.cif
_cod_data_source_block 5OME
_cod_depositor_comments 'Adding full bibliography for 7156968.cif.'
_cod_database_code 7156968
_shelx_shelxl_version_number 2014/7
_shelx_space_group_comment
;
The symmetry employed for this shelxl refinement is uniquely defined
by the following loop, which should always be used as a source of
symmetry information in preference to the above space-group names.
They are only intended as comments.
;
_shelx_estimated_absorpt_t_min 0.968
_shelx_estimated_absorpt_t_max 0.982

loop_
_space_group_symop_operation_xyz
'x, y, z'

loop_
_atom_site_label
_atom_site_type_symbol
_atom_site_fract_x
_atom_site_fract_y
_atom_site_fract_z
_atom_site_U_iso_or_equiv
_atom_site_adp_type
_atom_site_occupancy
_atom_site_site_symmetry_order
_atom_site_calc_flag
_atom_site_refinement_flags_posn
_atom_site_refinement_flags_adp
_atom_site_refinement_flags_occupancy
_atom_site_disorder_assembly
_atom_site_disorder_group
C6 C 1.1654(4) 0.7711(4) -0.0764(4) 0.0535(10) Uani 1 1 d D . . . .
C7 C 1.1866(5) 0.7417(5) 0.0490(4) 0.0643(12) Uani 1 1 d . . . . .
H7A H 1.2883 0.7607 0.0779 0.077 Uiso 1 1 calc R U . . .
H7B H 1.1645 0.6540 0.0432 0.077 Uiso 1 1 calc R U . . .
C8 C 1.0933(4) 0.8106(4) 0.1441(4) 0.0524(10) Uani 1 1 d . . . . .
H8 H 1.1100 0.8984 0.1427 0.063 Uiso 1 1 calc R U . . .
C9 C 0.9308(5) 0.7758(4) 0.1159(4) 0.0564(11) Uani 1 1 d . . . . .
C10 C 0.8732(6) 0.6557(5) 0.0882(5) 0.0900(17) Uani 1 1 d . . . . .
H10 H 0.9354 0.5931 0.0875 0.108 Uiso 1 1 calc R U . . .
C11 C 0.7266(7) 0.6253(6) 0.0616(6) 0.1048(19) Uani 1 1 d . . . . .
H11 H 0.6908 0.5432 0.0417 0.126 Uiso 1 1 calc R U . . .
C12 C 0.6343(6) 0.7153(7) 0.0644(6) 0.0950(18) Uani 1 1 d . . . . .
H12 H 0.5349 0.6949 0.0464 0.114 Uiso 1 1 calc R U . . .
C13 C 0.6872(6) 0.8358(7) 0.0936(5) 0.0878(17) Uani 1 1 d . . . . .
H13 H 0.6238 0.8976 0.0954 0.105 Uiso 1 1 calc R U . . .
C14 C 0.8364(5) 0.8665(5) 0.1208(4) 0.0680(12) Uani 1 1 d . . . . .
H14 H 0.8719 0.9487 0.1422 0.082 Uiso 1 1 calc R U . . .
C15 C 1.1438(4) 0.7928(3) 0.2717(3) 0.0515(10) Uani 1 1 d . . . . .
C16 C 1.0494(4) 0.8600(4) 0.3697(3) 0.0538(10) Uani 1 1 d . . . . .
C17 C 0.9905(4) 0.7656(4) 0.4312(4) 0.0542(10) Uani 1 1 d . . . . .
C18 C 0.9013(5) 0.7711(4) 0.5282(4) 0.0666(12) Uani 1 1 d . . . . .
H18 H 0.8663 0.8445 0.5648 0.080 Uiso 1 1 calc R U . . .
C19 C 0.8675(6) 0.6630(5) 0.5671(5) 0.0823(15) Uani 1 1 d . . . . .
C20 C 0.9184(6) 0.5544(5) 0.5101(5) 0.0888(16) Uani 1 1 d . . . . .
H20 H 0.8936 0.4827 0.5386 0.107 Uiso 1 1 calc R U . . .
C21 C 1.0034(6) 0.5482(4) 0.4141(5) 0.0736(13) Uani 1 1 d . . . . .
H21 H 1.0364 0.4742 0.3765 0.088 Uiso 1 1 calc R U . . .
C22 C 1.0380(4) 0.6558(4) 0.3755(4) 0.0569(10) Uani 1 1 d . . . . .
C23 C 0.7455(8) 0.7598(7) 0.7351(6) 0.118(2) Uani 1 1 d . . . . .
H23A H 0.6853 0.7392 0.7968 0.177 Uiso 1 1 calc R U . . .
H23B H 0.8329 0.8066 0.7735 0.177 Uiso 1 1 calc R U . . .
H23C H 0.6936 0.8076 0.6860 0.177 Uiso 1 1 calc R U . . .
C24 C 1.3016(5) 0.8412(4) 0.3068(3) 0.0541(10) Uani 1 1 d . . . . .
C25 C 1.5269(6) 0.8084(6) 0.4005(6) 0.108(2) Uani 1 1 d . . . . .
H25A H 1.5719 0.7460 0.4352 0.163 Uiso 1 1 calc R U . . .
H25B H 1.5796 0.8259 0.3334 0.163 Uiso 1 1 calc R U . . .
H25C H 1.5279 0.8817 0.4617 0.163 Uiso 1 1 calc R U . . .
C26 C 1.6309(7) 1.3665(6) -0.6344(5) 0.0911(17) Uani 1 1 d . . . . .
H26 H 1.5843 1.4381 -0.6348 0.109 Uiso 1 1 calc R U . . .
C27 C 1.7115(8) 1.3252(7) -0.7306(5) 0.103(2) Uani 1 1 d . . . . .
H27 H 1.7178 1.3670 -0.7953 0.123 Uiso 1 1 calc R U . . .
C28 C 1.7801(10) 1.2244(8) -0.7294(6) 0.130(3) Uani 1 1 d . . . . .
H28 H 1.8363 1.1954 -0.7932 0.156 Uiso 1 1 calc R U . . .
C29 C 1.7685(7) 1.1634(6) -0.6349(5) 0.1002(19) Uani 1 1 d . . . . .
H29 H 1.8168 1.0929 -0.6332 0.120 Uiso 1 1 calc R U . . .
C30 C 1.6844(5) 1.2077(4) -0.5428(4) 0.0583(11) Uani 1 1 d . . . . .
C31 C 1.6657(4) 1.1414(4) -0.4401(3) 0.0538(10) Uani 1 1 d . . . . .
C32 C 1.5557(5) 1.1851(5) -0.3517(4) 0.0654(12) Uani 1 1 d . . . . .
H32A H 1.4590 1.1653 -0.3928 0.079 Uiso 1 1 calc R U . . .
H32B H 1.5706 1.2739 -0.3280 0.079 Uiso 1 1 calc R U . . .
C33 C 1.5630(4) 1.1294(4) -0.2370(3) 0.0497(9) Uani 1 1 d . . . . .
H33 H 1.5647 1.0404 -0.2638 0.060 Uiso 1 1 calc R U . . .
C34 C 1.7005(4) 1.1735(4) -0.1544(4) 0.0555(10) Uani 1 1 d . . . . .
C35 C 1.7787(5) 1.0907(5) -0.1044(4) 0.0650(12) Uani 1 1 d . . . . .
H35 H 1.7414 1.0091 -0.1160 0.078 Uiso 1 1 calc R U . . .
C36 C 1.9106(6) 1.1257(7) -0.0376(4) 0.0808(15) Uani 1 1 d . . . . .
H36 H 1.9615 1.0683 -0.0051 0.097 Uiso 1 1 calc R U . . .
C37 C 1.9642(6) 1.2425(7) -0.0201(5) 0.0948(19) Uani 1 1 d . . . . .
H37 H 2.0536 1.2659 0.0240 0.114 Uiso 1 1 calc R U . . .
C38 C 1.8917(7) 1.3275(6) -0.0651(8) 0.117(2) Uani 1 1 d . . . . .
H38 H 1.9299 1.4090 -0.0505 0.141 Uiso 1 1 calc R U . . .
C39 C 1.7575(6) 1.2924(5) -0.1343(6) 0.0938(18) Uani 1 1 d . . . . .
H39 H 1.7077 1.3508 -0.1663 0.113 Uiso 1 1 calc R U . . .
C40 C 1.4230(4) 1.1507(3) -0.1714(3) 0.0456(9) Uani 1 1 d . . . . .
C41 C 1.4119(4) 1.0948(4) -0.0542(3) 0.0469(9) Uani 1 1 d . . . . .
C42 C 1.3734(4) 1.1958(3) 0.0388(3) 0.0433(8) Uani 1 1 d . . . . .
C43 C 1.3347(4) 1.1988(3) 0.1583(3) 0.0492(9) Uani 1 1 d . . . . .
H43 H 1.3312 1.1285 0.1925 0.059 Uiso 1 1 calc R U . . .
C44 C 1.3021(4) 1.3099(4) 0.2232(3) 0.0503(9) Uani 1 1 d . . . . .
C45 C 1.3123(4) 1.4153(4) 0.1703(4) 0.0545(10) Uani 1 1 d . . . . .
H45 H 1.2922 1.4901 0.2165 0.065 Uiso 1 1 calc R U . . .
C46 C 1.3503(4) 1.4121(3) 0.0540(3) 0.0493(9) Uani 1 1 d . . . . .
H46 H 1.3566 1.4825 0.0201 0.059 Uiso 1 1 calc R U . . .
C47 C 1.3792(4) 1.2983(3) -0.0119(3) 0.0430(9) Uani 1 1 d . . . . .
C48 C 1.2348(7) 1.2271(5) 0.3945(5) 0.0868(16) Uani 1 1 d . . . . .
H48A H 1.2052 1.2531 0.4756 0.130 Uiso 1 1 calc R U . . .
H48B H 1.1596 1.1714 0.3467 0.130 Uiso 1 1 calc R U . . .
H48C H 1.3229 1.1864 0.3986 0.130 Uiso 1 1 calc R U . . .
C49 C 1.2908(5) 1.0965(4) -0.2580(4) 0.0573(11) Uani 1 1 d . . . . .
C50 C 1.0479(6) 1.1177(7) -0.3194(5) 0.110(2) Uani 1 1 d . . . . .
H50A H 0.9753 1.1752 -0.3031 0.165 Uiso 1 1 calc R U . . .
H50B H 1.0660 1.1056 -0.4044 0.165 Uiso 1 1 calc R U . . .
H50C H 1.0140 1.0406 -0.2995 0.165 Uiso 1 1 calc R U . . .
N2 N 1.6161(4) 1.3094(4) -0.5405(3) 0.0686(10) Uani 1 1 d . . . . .
O1 O 0.7815(5) 0.6520(4) 0.6609(4) 0.1251(17) Uani 1 1 d . . . . .
O2 O 1.0341(4) 0.9687(3) 0.3851(3) 0.0703(8) Uani 1 1 d . . . . .
O3 O 1.1241(3) 0.6645(2) 0.2805(2) 0.0572(7) Uani 1 1 d . . . . .
O4 O 1.3492(4) 0.9392(3) 0.2915(3) 0.0848(10) Uani 1 1 d . . . . .
O5 O 1.3768(3) 0.7651(3) 0.3568(3) 0.0735(9) Uani 1 1 d . . . . .
O6 O 1.0957(4) 0.8544(3) -0.0966(3) 0.0801(10) Uani 1 1 d . . . . .
O7 O 1.2592(4) 1.3302(3) 0.3396(3) 0.0709(9) Uani 1 1 d . . . . .
O8 O 1.4307(3) 0.9895(2) -0.0492(3) 0.0643(8) Uani 1 1 d . . . . .
O9 O 1.4154(3) 1.2813(2) -0.1305(2) 0.0470(6) Uani 1 1 d . . . . .
O10 O 1.2903(4) 1.0010(3) -0.3278(3) 0.0893(11) Uani 1 1 d . . . . .
O11 O 1.1824(3) 1.1657(3) -0.2450(3) 0.0814(10) Uani 1 1 d . . . . .
O12 O 1.7315(3) 1.0527(3) -0.4315(3) 0.0717(9) Uani 1 1 d . . . . .
C1 C 1.395(2) 0.5465(13) -0.2327(11) 0.092(5) Uani 0.65(3) 1 d D U P A 1
H1 H 1.4539 0.4875 -0.2124 0.110 Uiso 0.65(3) 1 calc R U P A 1
C2 C 1.3852(18) 0.5645(16) -0.3518(14) 0.085(4) Uani 0.65(3) 1 d D U P A 1
H2 H 1.4231 0.5117 -0.4147 0.102 Uiso 0.65(3) 1 calc R U P A 1
C3 C 1.317(2) 0.6634(17) -0.3714(15) 0.073(5) Uani 0.65(3) 1 d D U P A 1
H3 H 1.3156 0.6841 -0.4485 0.088 Uiso 0.65(3) 1 calc R U P A 1
C4 C 1.251(2) 0.7338(17) -0.2809(12) 0.059(4) Uani 0.65(3) 1 d D U P A 1
H4 H 1.2123 0.8061 -0.2932 0.071 Uiso 0.65(3) 1 calc R U P A 1
C5 C 1.243(3) 0.6964(14) -0.1735(14) 0.052(4) Uani 0.65(3) 1 d D U P A 1
N1 N 1.3227(17) 0.6114(12) -0.1445(9) 0.070(3) Uani 0.65(3) 1 d D U P A 1
C1' C 1.297(5) 0.504(2) -0.2516(15) 0.103(11) Uani 0.35(3) 1 d D U P A 2
H1' H 1.3115 0.4254 -0.2397 0.124 Uiso 0.35(3) 1 calc R U P A 2
C2' C 1.337(5) 0.534(3) -0.356(2) 0.094(10) Uani 0.35(3) 1 d D U P A 2
H2' H 1.3963 0.4839 -0.4048 0.112 Uiso 0.35(3) 1 calc R U P A 2
C3' C 1.293(4) 0.631(3) -0.390(3) 0.058(6) Uani 0.35(3) 1 d D U P A 2
H3' H 1.3069 0.6495 -0.4670 0.070 Uiso 0.35(3) 1 calc R U P A 2
C4' C 1.224(4) 0.704(3) -0.3033(19) 0.048(6) Uani 0.35(3) 1 d D U P A 2
H4' H 1.1726 0.7664 -0.3265 0.058 Uiso 0.35(3) 1 calc R U P A 2
C5' C 1.227(6) 0.691(3) -0.183(2) 0.059(8) Uani 0.35(3) 1 d D U P A 2
N1' N 1.237(5) 0.5773(19) -0.1629(16) 0.091(8) Uani 0.35(3) 1 d D U P A 2

loop_
_atom_site_aniso_label
_atom_site_aniso_U_11
_atom_site_aniso_U_22
_atom_site_aniso_U_33
_atom_site_aniso_U_23
_atom_site_aniso_U_13
_atom_site_aniso_U_12
C6 0.049(2) 0.054(2) 0.058(2) 0.0121(19) -0.0002(19) 0.009(2)
C7 0.063(3) 0.080(3) 0.051(2) 0.007(2) 0.004(2) 0.032(2)
C8 0.050(2) 0.053(2) 0.054(2) 0.0057(19) 0.0054(18) 0.0178(19)
C9 0.056(3) 0.061(3) 0.050(2) -0.0002(19) 0.0007(19) 0.022(2)
C10 0.071(4) 0.073(4) 0.111(4) -0.018(3) -0.017(3) 0.016(3)
C11 0.071(4) 0.096(4) 0.130(5) -0.016(4) -0.011(3) 0.000(3)
C12 0.058(3) 0.116(5) 0.108(4) 0.015(4) 0.000(3) 0.013(4)
C13 0.064(4) 0.123(5) 0.091(4) 0.039(4) 0.020(3) 0.049(4)
C14 0.064(3) 0.074(3) 0.072(3) 0.019(2) 0.014(2) 0.029(2)
C15 0.054(2) 0.043(2) 0.057(2) 0.0040(18) 0.0060(19) 0.0135(19)
C16 0.054(2) 0.055(3) 0.051(2) 0.0047(19) 0.0030(18) 0.015(2)
C17 0.053(2) 0.052(2) 0.056(2) 0.0017(19) 0.0066(19) 0.006(2)
C18 0.061(3) 0.069(3) 0.066(3) 0.000(2) 0.012(2) 0.002(2)
C19 0.079(3) 0.085(4) 0.077(3) 0.000(3) 0.028(3) -0.013(3)
C20 0.093(4) 0.071(4) 0.099(4) 0.014(3) 0.023(3) -0.019(3)
C21 0.075(3) 0.055(3) 0.089(3) 0.006(2) 0.015(3) 0.003(2)
C22 0.050(2) 0.053(3) 0.065(3) 0.005(2) 0.006(2) 0.003(2)
C23 0.124(5) 0.133(6) 0.094(4) 0.003(4) 0.052(4) -0.001(4)
C24 0.056(3) 0.056(3) 0.049(2) 0.008(2) 0.0014(19) 0.008(2)
C25 0.071(4) 0.143(6) 0.114(5) 0.052(4) -0.034(3) -0.012(4)
C26 0.089(4) 0.106(4) 0.083(4) 0.038(3) -0.005(3) -0.004(3)
C27 0.125(5) 0.125(6) 0.063(3) 0.038(4) 0.010(4) -0.014(4)
C28 0.188(8) 0.141(6) 0.078(4) 0.034(4) 0.065(5) 0.038(6)
C29 0.129(5) 0.106(4) 0.074(3) 0.017(3) 0.049(3) 0.037(4)
C30 0.053(2) 0.070(3) 0.050(2) 0.005(2) 0.0049(19) 0.005(2)
C31 0.049(2) 0.064(3) 0.047(2) 0.0049(19) 0.0046(18) 0.011(2)
C32 0.062(3) 0.080(3) 0.065(3) 0.025(2) 0.021(2) 0.031(2)
C33 0.046(2) 0.048(2) 0.056(2) 0.0072(18) 0.0086(18) 0.0121(18)
C34 0.044(2) 0.054(3) 0.066(3) 0.001(2) 0.020(2) 0.010(2)
C35 0.055(3) 0.086(3) 0.059(2) 0.020(2) 0.009(2) 0.010(2)
C36 0.059(3) 0.123(5) 0.065(3) 0.027(3) 0.005(2) 0.013(3)
C37 0.061(3) 0.129(6) 0.082(4) -0.015(4) 0.015(3) 0.009(4)
C38 0.076(4) 0.075(4) 0.173(7) -0.042(4) 0.015(4) -0.011(3)
C39 0.062(3) 0.059(3) 0.153(5) -0.002(3) 0.013(3) 0.011(3)
C40 0.044(2) 0.042(2) 0.050(2) 0.0073(17) 0.0050(17) 0.0089(17)
C41 0.041(2) 0.042(2) 0.059(2) 0.0105(18) 0.0035(17) 0.0066(17)
C42 0.041(2) 0.041(2) 0.049(2) 0.0100(17) 0.0020(17) 0.0069(16)
C43 0.053(2) 0.044(2) 0.054(2) 0.0170(18) 0.0034(18) 0.0079(18)
C44 0.056(2) 0.050(2) 0.047(2) 0.0107(18) 0.0068(18) 0.0096(19)
C45 0.066(3) 0.040(2) 0.058(2) 0.0082(18) 0.008(2) 0.013(2)
C46 0.054(2) 0.040(2) 0.057(2) 0.0165(18) 0.0108(19) 0.0089(18)
C47 0.036(2) 0.044(2) 0.051(2) 0.0097(17) 0.0041(16) 0.0078(16)
C48 0.117(4) 0.084(4) 0.068(3) 0.029(3) 0.030(3) 0.009(3)
C49 0.058(3) 0.068(3) 0.046(2) 0.008(2) 0.0098(19) 0.004(2)
C50 0.048(3) 0.194(7) 0.068(3) -0.021(4) -0.008(2) 0.004(3)
N2 0.064(2) 0.079(3) 0.066(2) 0.022(2) 0.0065(19) 0.007(2)
O1 0.139(4) 0.113(3) 0.117(3) 0.002(3) 0.070(3) -0.027(3)
O2 0.091(2) 0.0508(19) 0.0685(19) 0.0005(14) 0.0178(16) 0.0222(16)
O3 0.0572(17) 0.0485(17) 0.0646(17) 0.0020(13) 0.0116(14) 0.0132(13)
O4 0.073(2) 0.068(2) 0.118(3) 0.035(2) 0.002(2) -0.0035(18)
O5 0.0609(19) 0.082(2) 0.080(2) 0.0312(17) -0.0142(16) -0.0007(17)
O6 0.082(2) 0.084(2) 0.087(2) 0.0326(19) 0.0172(18) 0.041(2)
O7 0.098(2) 0.0641(19) 0.0553(17) 0.0156(14) 0.0223(16) 0.0157(17)
O8 0.078(2) 0.0440(17) 0.0744(19) 0.0154(14) 0.0098(15) 0.0161(15)
O9 0.0499(15) 0.0437(15) 0.0510(15) 0.0122(12) 0.0118(12) 0.0129(12)
O10 0.095(3) 0.074(2) 0.087(2) -0.008(2) -0.009(2) 0.0029(19)
O11 0.0444(17) 0.126(3) 0.0604(18) -0.0187(18) -0.0032(14) 0.0181(18)
O12 0.072(2) 0.080(2) 0.0643(18) 0.0059(16) 0.0151(15) 0.0280(18)
C1 0.137(11) 0.082(7) 0.073(5) 0.027(4) 0.050(6) 0.053(8)
C2 0.113(9) 0.082(7) 0.068(5) 0.020(5) 0.039(5) 0.013(6)
C3 0.098(10) 0.076(8) 0.044(6) 0.011(5) 0.012(6) -0.004(7)
C4 0.074(9) 0.055(7) 0.048(5) 0.011(5) -0.001(5) -0.005(6)
C5 0.064(8) 0.045(5) 0.047(5) 0.011(4) 0.000(5) 0.004(4)
N1 0.104(7) 0.067(5) 0.049(4) 0.021(3) 0.022(4) 0.039(5)
C1' 0.19(3) 0.075(10) 0.052(6) 0.011(7) 0.026(11) 0.062(14)
C2' 0.17(3) 0.068(10) 0.043(6) -0.003(7) 0.015(10) 0.044(13)
C3' 0.067(11) 0.057(10) 0.043(7) -0.003(7) -0.006(7) -0.003(10)
C4' 0.046(10) 0.052(11) 0.040(6) 0.001(6) -0.018(6) -0.004(9)
C5' 0.074(18) 0.061(9) 0.041(7) 0.006(6) -0.012(7) 0.028(10)
N1' 0.17(2) 0.068(8) 0.047(6) 0.013(5) 0.017(10) 0.052(10)

loop_
_atom_type_symbol
_atom_type_description
_atom_type_scat_dispersion_real
_atom_type_scat_dispersion_imag
_atom_type_scat_source
C C 0.0033 0.0016 'International Tables Vol C Tables 4.2.6.8 and 6.1.1.4'
H H 0.0000 0.0000 'International Tables Vol C Tables 4.2.6.8 and 6.1.1.4'
N N 0.0061 0.0033 'International Tables Vol C Tables 4.2.6.8 and 6.1.1.4'
O O 0.0106 0.0060 'International Tables Vol C Tables 4.2.6.8 and 6.1.1.4'

loop_
_geom_angle_atom_site_label_1
_geom_angle_atom_site_label_2
_geom_angle_atom_site_label_3
_geom_angle
O6 C6 C5 121.7(7)
O6 C6 C7 122.2(4)
C5 C6 C7 116.0(7)
O6 C6 C5' 118.3(11)
C7 C6 C5' 119.5(11)
C6 C7 C8 114.7(3)
C6 C7 H7A 108.6
C8 C7 H7A 108.6
C6 C7 H7B 108.6
C8 C7 H7B 108.6
H7A C7 H7B 107.6
C9 C8 C15 111.5(3)
C9 C8 C7 113.2(3)
C15 C8 C7 110.1(3)
C9 C8 H8 107.2
C15 C8 H8 107.2
C7 C8 H8 107.2
C14 C9 C10 118.0(4)
C14 C9 C8 119.6(4)
C10 C9 C8 122.4(4)
C11 C10 C9 121.9(5)
C11 C10 H10 119.1
C9 C10 H10 119.1
C12 C11 C10 119.9(6)
C12 C11 H11 120.1
C10 C11 H11 120.1
C11 C12 C13 120.0(5)
C11 C12 H12 120.0
C13 C12 H12 120.0
C12 C13 C14 120.1(5)
C12 C13 H13 120.0
C14 C13 H13 120.0
C9 C14 C13 120.2(5)
C9 C14 H14 119.9
C13 C14 H14 119.9
O3 C15 C24 110.0(3)
O3 C15 C8 110.5(3)
C24 C15 C8 112.0(3)
O3 C15 C16 105.0(3)
C24 C15 C16 107.8(3)
C8 C15 C16 111.2(3)
O2 C16 C17 130.9(4)
O2 C16 C15 123.7(4)
C17 C16 C15 105.4(3)
C22 C17 C18 121.0(4)
C22 C17 C16 107.4(4)
C18 C17 C16 131.7(4)
C19 C18 C17 116.9(4)
C19 C18 H18 121.6
C17 C18 H18 121.6
O1 C19 C18 124.5(5)
O1 C19 C20 114.8(5)
C18 C19 C20 120.7(5)
C21 C20 C19 122.7(5)
C21 C20 H20 118.7
C19 C20 H20 118.7
C20 C21 C22 116.8(5)
C20 C21 H21 121.6
C22 C21 H21 121.6
C21 C22 C17 121.9(4)
C21 C22 O3 123.6(4)
C17 C22 O3 114.5(4)
O1 C23 H23A 109.5
O1 C23 H23B 109.5
H23A C23 H23B 109.5
O1 C23 H23C 109.5
H23A C23 H23C 109.5
H23B C23 H23C 109.5
O4 C24 O5 124.5(4)
O4 C24 C15 122.6(4)
O5 C24 C15 112.9(4)
O5 C25 H25A 109.5
O5 C25 H25B 109.5
H25A C25 H25B 109.5
O5 C25 H25C 109.5
H25A C25 H25C 109.5
H25B C25 H25C 109.5
N2 C26 C27 123.3(6)
N2 C26 H26 118.3
C27 C26 H26 118.3
C28 C27 C26 118.5(5)
C28 C27 H27 120.7
C26 C27 H27 120.7
C27 C28 C29 120.2(6)
C27 C28 H28 119.9
C29 C28 H28 119.9
C28 C29 C30 118.6(6)
C28 C29 H29 120.7
C30 C29 H29 120.7
N2 C30 C29 122.6(4)
N2 C30 C31 117.2(3)
C29 C30 C31 120.1(4)
O12 C31 C30 121.2(4)
O12 C31 C32 121.6(4)
C30 C31 C32 117.1(4)
C31 C32 C33 113.8(3)
C31 C32 H32A 108.8
C33 C32 H32A 108.8
C31 C32 H32B 108.8
C33 C32 H32B 108.8
H32A C32 H32B 107.7
C34 C33 C32 112.9(3)
C34 C33 C40 113.3(3)
C32 C33 C40 109.3(3)
C34 C33 H33 107.0
C32 C33 H33 107.0
C40 C33 H33 107.0
C39 C34 C35 117.5(5)
C39 C34 C33 122.0(4)
C35 C34 C33 120.3(4)
C36 C35 C34 121.9(5)
C36 C35 H35 119.1
C34 C35 H35 119.1
C37 C36 C35 119.3(6)
C37 C36 H36 120.3
C35 C36 H36 120.3
C36 C37 C38 121.4(6)
C36 C37 H37 119.3
C38 C37 H37 119.3
C37 C38 C39 119.7(6)
C37 C38 H38 120.1
C39 C38 H38 120.1
C34 C39 C38 120.2(6)
C34 C39 H39 119.9
C38 C39 H39 119.9
O9 C40 C49 110.4(3)
O9 C40 C33 109.0(3)
C49 C40 C33 109.9(3)
O9 C40 C41 104.9(3)
C49 C40 C41 107.0(3)
C33 C40 C41 115.4(3)
O8 C41 C42 131.0(3)
O8 C41 C40 124.3(3)
C42 C41 C40 104.6(3)
C47 C42 C43 121.8(3)
C47 C42 C41 106.9(3)
C43 C42 C41 131.3(3)
C44 C43 C42 117.3(3)
C44 C43 H43 121.4
C42 C43 H43 121.4
O7 C44 C43 125.7(3)
O7 C44 C45 114.2(3)
C43 C44 C45 120.1(4)
C46 C45 C44 122.5(4)
C46 C45 H45 118.8
C44 C45 H45 118.8
C45 C46 C47 116.8(3)
C45 C46 H46 121.6
C47 C46 H46 121.6
C42 C47 O9 115.5(3)
C42 C47 C46 121.5(3)
O9 C47 C46 123.0(3)
O7 C48 H48A 109.5
O7 C48 H48B 109.5
H48A C48 H48B 109.5
O7 C48 H48C 109.5
H48A C48 H48C 109.5
H48B C48 H48C 109.5
O10 C49 O11 125.6(4)
O10 C49 C40 122.3(4)
O11 C49 C40 112.1(4)
O11 C50 H50A 109.5
O11 C50 H50B 109.5
H50A C50 H50B 109.5
O11 C50 H50C 109.5
H50A C50 H50C 109.5
H50B C50 H50C 109.5
C30 N2 C26 116.7(4)
C19 O1 C23 117.9(5)
C22 O3 C15 107.7(3)
C24 O5 C25 116.2(4)
C44 O7 C48 117.3(3)
C47 O9 C40 107.1(2)
C49 O11 C50 116.0(4)
N1 C1 C2 122.5(11)
N1 C1 H1 118.8
C2 C1 H1 118.8
C3 C2 C1 115.8(13)
C3 C2 H2 122.1
C1 C2 H2 122.1
C2 C3 C4 121.6(15)
C2 C3 H3 119.2
C4 C3 H3 119.2
C5 C4 C3 118.5(14)
C5 C4 H4 120.8
C3 C4 H4 120.8
N1 C5 C4 121.4(13)
N1 C5 C6 118.9(10)
C4 C5 C6 118.4(12)
C5 N1 C1 118.3(8)
N1' C1' C2' 126.4(19)
N1' C1' H1' 116.8
C2' C1' H1' 116.8
C3' C2' C1' 120(3)
C3' C2' H2' 120.1
C1' C2' H2' 120.1
C2' C3' C4' 114(3)
C2' C3' H3' 123.1
C4' C3' H3' 123.1
C3' C4' C5' 123(2)
C3' C4' H4' 118.3
C5' C4' H4' 118.3
N1' C5' C4' 116(2)
N1' C5' C6 110.8(18)
C4' C5' C6 129(2)
C1' N1' C5' 113.4(17)

loop_
_geom_bond_atom_site_label_1
_geom_bond_atom_site_label_2
_geom_bond_distance
C6 O6 1.210(5)
C6 C5 1.488(12)
C6 C7 1.499(6)
C6 C5' 1.515(19)
C7 C8 1.535(5)
C7 H7A 0.9700
C7 H7B 0.9700
C8 C9 1.522(6)
C8 C15 1.522(5)
C8 H8 0.9800
C9 C14 1.373(6)
C9 C10 1.373(7)
C10 C11 1.373(8)
C10 H10 0.9300
C11 C12 1.354(8)
C11 H11 0.9300
C12 C13 1.366(8)
C12 H12 0.9300
C13 C14 1.397(7)
C13 H13 0.9300
C14 H14 0.9300
C15 O3 1.446(5)
C15 C24 1.519(6)
C15 C16 1.555(5)
C16 O2 1.207(5)
C16 C17 1.448(6)
C17 C22 1.375(5)
C17 C18 1.395(6)
C18 C19 1.372(7)
C18 H18 0.9300
C19 O1 1.370(6)
C19 C20 1.382(7)
C20 C21 1.361(7)
C20 H20 0.9300
C21 C22 1.368(6)
C21 H21 0.9300
C22 O3 1.377(5)
C23 O1 1.396(7)
C23 H23A 0.9600
C23 H23B 0.9600
C23 H23C 0.9600
C24 O4 1.192(5)
C24 O5 1.309(5)
C25 O5 1.458(6)
C25 H25A 0.9600
C25 H25B 0.9600
C25 H25C 0.9600
C26 N2 1.331(6)
C26 C27 1.370(9)
C26 H26 0.9300
C27 C28 1.325(9)
C27 H27 0.9300
C28 C29 1.360(9)
C28 H28 0.9300
C29 C30 1.366(6)
C29 H29 0.9300
C30 N2 1.328(5)
C30 C31 1.484(6)
C31 O12 1.207(5)
C31 C32 1.501(6)
C32 C33 1.521(5)
C32 H32A 0.9700
C32 H32B 0.9700
C33 C34 1.518(6)
C33 C40 1.535(5)
C33 H33 0.9800
C34 C39 1.360(6)
C34 C35 1.382(6)
C35 C36 1.380(7)
C35 H35 0.9300
C36 C37 1.331(8)
C36 H36 0.9300
C37 C38 1.345(9)
C37 H37 0.9300
C38 C39 1.410(9)
C38 H38 0.9300
C39 H39 0.9300
C40 O9 1.445(4)
C40 C49 1.524(6)
C40 C41 1.554(5)
C41 O8 1.204(4)
C41 C42 1.459(5)
C42 C47 1.361(5)
C42 C43 1.397(5)
C43 C44 1.372(5)
C43 H43 0.9300
C44 O7 1.363(5)
C44 C45 1.406(5)
C45 C46 1.359(5)
C45 H45 0.9300
C46 C47 1.391(5)
C46 H46 0.9300
C47 O9 1.367(4)
C48 O7 1.407(5)
C48 H48A 0.9600
C48 H48B 0.9600
C48 H48C 0.9600
C49 O10 1.193(5)
C49 O11 1.302(5)
C50 O11 1.460(6)
C50 H50A 0.9600
C50 H50B 0.9600
C50 H50C 0.9600
C1 N1 1.348(9)
C1 C2 1.379(13)
C1 H1 0.9300
C2 C3 1.347(12)
C2 H2 0.9300
C3 C4 1.363(12)
C3 H3 0.9300
C4 C5 1.343(11)
C4 H4 0.9300
C5 N1 1.314(15)
C1' N1' 1.328(16)
C1' C2' 1.337(17)
C1' H1' 0.9300
C2' C3' 1.293(17)
C2' H2' 0.9300
C3' C4' 1.365(17)
C3' H3' 0.9300
C4' C5' 1.373(17)
C4' H4' 0.9300
C5' N1' 1.33(2)

loop_
_geom_torsion_atom_site_label_1
_geom_torsion_atom_site_label_2
_geom_torsion_atom_site_label_3
_geom_torsion_atom_site_label_4
_geom_torsion
O6 C6 C7 C8 9.6(6)
C5 C6 C7 C8 -173.9(12)
C5' C6 C7 C8 -168(2)
C6 C7 C8 C9 65.2(5)
C6 C7 C8 C15 -169.2(4)
C15 C8 C9 C14 103.1(4)
C7 C8 C9 C14 -132.1(4)
C15 C8 C9 C10 -75.3(5)
C7 C8 C9 C10 49.5(6)
C14 C9 C10 C11 2.3(8)
C8 C9 C10 C11 -179.3(5)
C9 C10 C11 C12 -1.2(10)
C10 C11 C12 C13 0.0(10)
C11 C12 C13 C14 -0.1(9)
C10 C9 C14 C13 -2.3(6)
C8 C9 C14 C13 179.2(4)
C12 C13 C14 C9 1.3(7)
C9 C8 C15 O3 63.6(4)
C7 C8 C15 O3 -62.9(4)
C9 C8 C15 C24 -173.3(3)
C7 C8 C15 C24 60.2(4)
C9 C8 C15 C16 -52.5(4)
C7 C8 C15 C16 -179.1(4)
O3 C15 C16 O2 -176.7(4)
C24 C15 C16 O2 66.1(5)
C8 C15 C16 O2 -57.1(5)
O3 C15 C16 C17 3.2(4)
C24 C15 C16 C17 -114.0(4)
C8 C15 C16 C17 122.8(4)
O2 C16 C17 C22 178.0(4)
C15 C16 C17 C22 -1.9(4)
O2 C16 C17 C18 -1.6(8)
C15 C16 C17 C18 178.5(4)
C22 C17 C18 C19 1.9(6)
C16 C17 C18 C19 -178.5(5)
C17 C18 C19 O1 -180.0(5)
C17 C18 C19 C20 -1.1(7)
O1 C19 C20 C21 179.0(6)
C18 C19 C20 C21 0.0(9)
C19 C20 C21 C22 0.3(8)
C20 C21 C22 C17 0.5(7)
C20 C21 C22 O3 179.3(4)
C18 C17 C22 C21 -1.7(7)
C16 C17 C22 C21 178.7(4)
C18 C17 C22 O3 179.5(4)
C16 C17 C22 O3 -0.2(5)
O3 C15 C24 O4 169.8(4)
C8 C15 C24 O4 46.5(5)
C16 C15 C24 O4 -76.2(5)
O3 C15 C24 O5 -11.2(4)
C8 C15 C24 O5 -134.6(3)
C16 C15 C24 O5 102.7(4)
N2 C26 C27 C28 -1.1(10)
C26 C27 C28 C29 0.8(12)
C27 C28 C29 C30 0.4(12)
C28 C29 C30 N2 -1.4(9)
C28 C29 C30 C31 178.2(6)
N2 C30 C31 O12 -175.3(4)
C29 C30 C31 O12 5.1(7)
N2 C30 C31 C32 8.0(6)
C29 C30 C31 C32 -171.7(5)
O12 C31 C32 C33 14.2(6)
C30 C31 C32 C33 -169.1(4)
C31 C32 C33 C34 68.5(5)
C31 C32 C33 C40 -164.4(4)
C32 C33 C34 C39 40.2(5)
C40 C33 C34 C39 -84.8(5)
C32 C33 C34 C35 -134.7(4)
C40 C33 C34 C35 100.3(4)
C39 C34 C35 C36 -0.8(6)
C33 C34 C35 C36 174.4(4)
C34 C35 C36 C37 0.3(7)
C35 C36 C37 C38 0.8(8)
C36 C37 C38 C39 -1.3(9)
C35 C34 C39 C38 0.3(8)
C33 C34 C39 C38 -174.8(5)
C37 C38 C39 C34 0.8(10)
C34 C33 C40 O9 62.6(4)
C32 C33 C40 O9 -64.3(4)
C34 C33 C40 C49 -176.3(3)
C32 C33 C40 C49 56.9(4)
C34 C33 C40 C41 -55.1(4)
C32 C33 C40 C41 178.0(3)
O9 C40 C41 O8 -171.2(3)
C49 C40 C41 O8 71.4(5)
C33 C40 C41 O8 -51.3(5)
O9 C40 C41 C42 9.6(4)
C49 C40 C41 C42 -107.7(3)
C33 C40 C41 C42 129.6(3)
O8 C41 C42 C47 174.4(4)
C40 C41 C42 C47 -6.5(4)
O8 C41 C42 C43 -6.3(7)
C40 C41 C42 C43 172.8(4)
C47 C42 C43 C44 0.1(5)
C41 C42 C43 C44 -179.1(4)
C42 C43 C44 O7 178.5(4)
C42 C43 C44 C45 -1.7(6)
O7 C44 C45 C46 -178.5(4)
C43 C44 C45 C46 1.7(6)
C44 C45 C46 C47 0.0(6)
C43 C42 C47 O9 -178.5(3)
C41 C42 C47 O9 0.9(4)
C43 C42 C47 C46 1.6(5)
C41 C42 C47 C46 -179.0(3)
C45 C46 C47 C42 -1.7(5)
C45 C46 C47 O9 178.5(3)
O9 C40 C49 O10 159.6(4)
C33 C40 C49 O10 39.3(5)
C41 C40 C49 O10 -86.8(5)
O9 C40 C49 O11 -20.9(4)
C33 C40 C49 O11 -141.1(3)
C41 C40 C49 O11 92.8(4)
C29 C30 N2 C26 1.1(7)
C31 C30 N2 C26 -178.5(4)
C27 C26 N2 C30 0.2(8)
C18 C19 O1 C23 -11.2(9)
C20 C19 O1 C23 169.9(6)
C21 C22 O3 C15 -176.4(4)
C17 C22 O3 C15 2.4(5)
C24 C15 O3 C22 112.4(3)
C8 C15 O3 C22 -123.3(3)
C16 C15 O3 C22 -3.4(4)
O4 C24 O5 C25 2.8(6)
C15 C24 O5 C25 -176.0(4)
C43 C44 O7 C48 -5.4(6)
C45 C44 O7 C48 174.8(4)
C42 C47 O9 C40 5.7(4)
C46 C47 O9 C40 -174.4(3)
C49 C40 O9 C47 105.8(3)
C33 C40 O9 C47 -133.4(3)
C41 C40 O9 C47 -9.2(3)
O10 C49 O11 C50 2.9(7)
C40 C49 O11 C50 -176.6(4)
N1 C1 C2 C3 10(2)
C1 C2 C3 C4 -6(2)
C2 C3 C4 C5 -6(3)
C3 C4 C5 N1 15(3)
C3 C4 C5 C6 -177.8(17)
O6 C6 C5 N1 176.5(15)
C7 C6 C5 N1 0(3)
O6 C6 C5 C4 9(3)
C7 C6 C5 C4 -167.3(18)
C4 C5 N1 C1 -12(3)
C6 C5 N1 C1 -178.3(14)
C2 C1 N1 C5 -1(2)
N1' C1' C2' C3' -14(4)
C1' C2' C3' C4' 9(4)
C2' C3' C4' C5' 13(5)
C3' C4' C5' N1' -31(6)
C3' C4' C5' C6 175(4)
O6 C6 C5' N1' -150(3)
C7 C6 C5' N1' 27(4)
O6 C6 C5' C4' 5(6)
C7 C6 C5' C4' -178(4)
C2' C1' N1' C5' -4(4)
C4' C5' N1' C1' 24(5)
C6 C5' N1' C1' -177(3)
